data_7038034
loop_
_publ_author_name
'Kiernicki, J. J.'
'Harwood, J. S.'
'Fanwick, P. E.'
'Bart, S. C.'

_publ_section_title
;
 Reductive silylation of Cp*UO2((Mes)PDI(Me)) promoted by Lewis bases.
;
_journal_issue 7
_journal_name_full 'Dalton transactions (Cambridge, England : 2003)'
_journal_page_first 3111
_journal_page_last 3119
_journal_paper_doi 10.1039/c5dt04776e
_journal_volume 45
_journal_year 2016
_chemical_formula_moiety 'C12 H10 Cl2 P2 U1,2(C18 H15 O1 Si1),2(H2 O1),4(C4 H8 O1),4(C6 H5)'
_chemical_formula_sum 'C88 H92 Cl2 O8 P2 Si2 U'
_chemical_formula_weight 1704.66
_chemical_properties_physical 'Air-sensitive, Moisture-sensitive, Hygroscopic, Oxygen-sensitive'
_space_group_crystal_system monoclinic
_space_group_IT_number 15
_space_group_name_Hall '-C 2yc'
_space_group_name_H-M_alt 'C 1 2/c 1'
_symmetry_space_group_name_Hall '-C 2yc'
_symmetry_space_group_name_H-M 'C 1 2/c 1'
_atom_sites_solution_hydrogens geom
_atom_sites_solution_primary iterative
_atom_sites_solution_secondary difmap
_audit_creation_method SHELXL-2014/7
_audit_update_record
;
2015-12-14 deposited with the CCDC.
2015-12-16 downloaded from the CCDC.
;
_cell_angle_alpha 90
_cell_angle_beta 91.090(2)
_cell_angle_gamma 90
_cell_formula_units_Z 4
_cell_length_a 29.2654(7)
_cell_length_b 18.0309(4)
_cell_length_c 15.5926(4)
_cell_measurement_reflns_used 46906
_cell_measurement_temperature 200(2)
_cell_measurement_theta_max 72.299
_cell_measurement_theta_min 2.879
_cell_volume 8226.4(3)
_computing_cell_refinement 'HKL3000 (Otwinowski & Minor, 1997)'
_computing_data_collection 'Crystal Clear(Rigaku 2001)'
_computing_data_reduction 'HKL3000 (Otwinowski & Minor, 1997)'
_computing_publication_material 'local programs'
_computing_structure_refinement 'SHELXL-2014/7 (Sheldrick, 2014)'
_computing_structure_solution 'SHELXT (Sheldrick)'
_diffrn_ambient_temperature 200(2)
_diffrn_measured_fraction_theta_full 0.984
_diffrn_measured_fraction_theta_max 0.960
_diffrn_measurement_details
;
Data were collected on a Rigaku Rapid which has a quarter 
chi circle and a 200 degree curved image plate at a fixed 
distance of 127.4mm.  Strategy was optimized using the 
CrystalClear software.  The completeness is the best 
that can be obtained with this geometry. The missing data are not 
cusp data but mostly high angle data.
Also the use of HKL3000/SCALEPACK lowers the number 
of observed data as inconsistent equivalents are removed 
from the data set and not included in the collected total.
;
_diffrn_measurement_device_type 'Rigaku Rapid II'
_diffrn_measurement_method \w
_diffrn_radiation_type CuK\a
_diffrn_radiation_wavelength 1.54178
_diffrn_reflns_av_R_equivalents 0.073
_diffrn_reflns_av_unetI/netI 0.0258
_diffrn_reflns_laue_measured_fraction_max 0.960
_diffrn_reflns_limit_h_max 36
_diffrn_reflns_limit_h_min 0
_diffrn_reflns_limit_k_max 22
_diffrn_reflns_limit_k_min 0
_diffrn_reflns_limit_l_max 18
_diffrn_reflns_limit_l_min -18
_diffrn_reflns_number 46906
_diffrn_reflns_point_group_measured_fraction_full 0.984
_diffrn_reflns_point_group_measured_fraction_max 0.960
_diffrn_reflns_theta_full 67.679
_diffrn_reflns_theta_max 72.299
_diffrn_reflns_theta_min 2.879
_diffrn_source 'microfocus source'
_exptl_absorpt_coefficient_mu 7.225
_exptl_absorpt_correction_T_max 0.236
_exptl_absorpt_correction_T_min 0.013
_exptl_absorpt_correction_type multi-scan
_exptl_absorpt_process_details 'SCALEPACK (Otwinowski & Minor, 1997)'
_exptl_crystal_colour green
_exptl_crystal_density_diffrn 1.376
_exptl_crystal_description block
_exptl_crystal_F_000 3472
_exptl_crystal_recrystallization_method 'Re-crystallisation from solvent: THF'
_exptl_crystal_size_max 0.200
_exptl_crystal_size_mid 0.200
_exptl_crystal_size_min 0.200
_refine_diff_density_max 2.541
_refine_diff_density_min -2.366
_refine_diff_density_rms 0.143
_refine_ls_extinction_method none
_refine_ls_goodness_of_fit_ref 1.164
_refine_ls_hydrogen_treatment constr
_refine_ls_matrix_type full
_refine_ls_number_parameters 450
_refine_ls_number_reflns 7812
_refine_ls_number_restraints 6
_refine_ls_restrained_S_all 1.165
_refine_ls_R_factor_all 0.0595
_refine_ls_R_factor_gt 0.0568
_refine_ls_shift/su_max 0.002
_refine_ls_shift/su_mean 0.000
_refine_ls_structure_factor_coef Fsqd
_refine_ls_weighting_details 'w=1/[\s^2^(Fo^2^)+(0.1003P)^2^+37.3361P] where P=(Fo^2^+2Fc^2^)/3'
_refine_ls_weighting_scheme calc
_refine_ls_wR_factor_gt 0.1657
_refine_ls_wR_factor_ref 0.1694
_reflns_Friedel_coverage 0.000
_reflns_number_gt 7255
_reflns_number_total 7812
_reflns_threshold_expression 'I > 2\s(I)'
_cod_data_source_file c5dt04776e2.cif
_cod_data_source_block JK725
_cod_depositor_comments 'Adding full bibliography for 7038033--7038036.cif.'
_cod_database_code 7038034
_shelx_shelxl_version_number 2014/7
_shelx_space_group_comment
;
The symmetry employed for this shelxl refinement is uniquely defined
by the following loop, which should always be used as a source of
symmetry information in preference to the above space-group names.
They are only intended as comments.
;
_shelx_estimated_absorpt_t_min 0.239
_shelx_estimated_absorpt_t_max 1.000

loop_
_space_group_symop_operation_xyz
'x, y, z'
'-x, y, -z+1/2'
'x+1/2, y+1/2, z'
'-x+1/2, y+1/2, -z+1/2'
'-x, -y, -z'
'x, -y, z-1/2'
'-x+1/2, -y+1/2, -z'
'x+1/2, -y+1/2, z-1/2'

loop_
_atom_site_label
_atom_site_type_symbol
_atom_site_fract_x
_atom_site_fract_y
_atom_site_fract_z
_atom_site_U_iso_or_equiv
_atom_site_adp_type
_atom_site_occupancy
_atom_site_site_symmetry_order
_atom_site_calc_flag
_atom_site_refinement_flags_posn
_atom_site_refinement_flags_adp
_atom_site_refinement_flags_occupancy
U1 U 0.5000 0.74624(2) 0.2500 0.03704(13) Uani 1 2 d S T P
Cl1 Cl 0.5000 0.89472(12) 0.2500 0.0593(6) Uani 1 2 d S T P
Cl2 Cl 0.5000 0.59824(13) 0.2500 0.0656(7) Uani 1 2 d S T P
P1 P 0.54897(5) 0.76763(9) 0.47548(10) 0.0425(3) Uani 1 1 d . . .
Si1 Si 0.61901(6) 0.73473(12) 0.16792(14) 0.0524(4) Uani 1 1 d . . .
O1 O 0.56672(17) 0.7473(2) 0.2007(4) 0.0466(12) Uani 1 1 d . . .
O2 O 0.5279(2) 0.74875(19) 0.3878(4) 0.0491(12) Uani 1 1 d . . .
C10 C 0.6178(2) 0.6753(4) 0.0690(4) 0.0598(17) Uani 1 1 d . . .
C11 C 0.5772(2) 0.6668(4) 0.0213(4) 0.0598(16) Uani 1 1 d . . .
H11 H 0.5500 0.6886 0.0417 0.072 Uiso 1 1 calc R U .
C12 C 0.5759(3) 0.6274(5) -0.0547(5) 0.073(2) Uani 1 1 d . . .
H12 H 0.5480 0.6231 -0.0863 0.088 Uiso 1 1 calc R U .
C13 C 0.6148(3) 0.5944(6) -0.0850(5) 0.086(3) Uani 1 1 d . . .
H13 H 0.6140 0.5684 -0.1379 0.103 Uiso 1 1 calc R U .
C14 C 0.6542(3) 0.5994(7) -0.0388(6) 0.101(3) Uani 1 1 d . . .
H14 H 0.6811 0.5760 -0.0589 0.121 Uiso 1 1 calc R U .
C15 C 0.6555(3) 0.6387(6) 0.0383(6) 0.090(3) Uani 1 1 d . . .
H15 H 0.6833 0.6402 0.0708 0.108 Uiso 1 1 calc R U .
C20 C 0.6450(3) 0.8261(6) 0.1400(5) 0.074(2) Uani 1 1 d . . .
C21 C 0.6847(4) 0.8319(8) 0.0908(6) 0.117(5) Uani 1 1 d . . .
H21 H 0.7001 0.7885 0.0721 0.141 Uiso 1 1 calc R U .
C22 C 0.7011(6) 0.9017(12) 0.0700(10) 0.153(8) Uani 1 1 d . . .
H22 H 0.7285 0.9045 0.0385 0.183 Uiso 1 1 calc R U .
C23 C 0.6810(6) 0.9650(11) 0.0913(11) 0.152(9) Uani 1 1 d . . .
H23 H 0.6928 1.0114 0.0730 0.183 Uiso 1 1 calc R U .
C24 C 0.6415(4) 0.9612(7) 0.1420(10) 0.139(6) Uani 1 1 d . . .
H24 H 0.6272 1.0054 0.1608 0.167 Uiso 1 1 calc R U .
C25 C 0.6236(3) 0.8920(6) 0.1645(7) 0.094(3) Uani 1 1 d . . .
H25 H 0.5964 0.8898 0.1968 0.113 Uiso 1 1 calc R U .
C30 C 0.6538(2) 0.6868(4) 0.2533(4) 0.0583(16) Uani 1 1 d . . .
C31 C 0.7003(3) 0.6974(6) 0.2660(6) 0.081(2) Uani 1 1 d . . .
H31 H 0.7158 0.7320 0.2312 0.097 Uiso 1 1 calc R U .
C32 C 0.7246(4) 0.6585(8) 0.3287(8) 0.108(4) Uani 1 1 d . . .
H32 H 0.7567 0.6655 0.3347 0.130 Uiso 1 1 calc R U .
C33 C 0.7028(4) 0.6101(7) 0.3820(6) 0.098(3) Uani 1 1 d . . .
H33 H 0.7195 0.5842 0.4254 0.117 Uiso 1 1 calc R U .
C34 C 0.6574(4) 0.5998(7) 0.3723(6) 0.090(3) Uani 1 1 d . . .
H34 H 0.6419 0.5673 0.4100 0.108 Uiso 1 1 calc R U .
C35 C 0.6328(3) 0.6368(5) 0.3067(6) 0.079(2) Uani 1 1 d . . .
H35 H 0.6011 0.6271 0.2990 0.095 Uiso 1 1 calc R U .
C40 C 0.6068(2) 0.7974(4) 0.4660(4) 0.0516(14) Uani 1 1 d . . .
C41 C 0.6153(3) 0.8533(5) 0.4084(6) 0.081(2) Uani 1 1 d . . .
H41 H 0.5909 0.8744 0.3757 0.097 Uiso 1 1 calc R U .
C42 C 0.6602(4) 0.8794(7) 0.3981(8) 0.099(4) Uani 1 1 d . . .
H42 H 0.6666 0.9175 0.3580 0.119 Uiso 1 1 calc R U .
C43 C 0.6950(3) 0.8481(6) 0.4477(6) 0.085(3) Uani 1 1 d . . .
H43 H 0.7253 0.8666 0.4429 0.102 Uiso 1 1 calc R U .
C44 C 0.6867(3) 0.7921(6) 0.5025(6) 0.082(2) Uani 1 1 d . . .
H44 H 0.7111 0.7706 0.5350 0.098 Uiso 1 1 calc R U .
C45 C 0.6423(3) 0.7659(5) 0.5111(6) 0.0636(19) Uani 1 1 d . . .
H45 H 0.6366 0.7257 0.5488 0.076 Uiso 1 1 calc R U .
C50 C 0.5188(2) 0.8431(4) 0.5244(4) 0.0503(14) Uani 1 1 d . . .
C51 C 0.4751(2) 0.8622(4) 0.4928(5) 0.0625(17) Uani 1 1 d . . .
H51 H 0.4615 0.8351 0.4468 0.075 Uiso 1 1 calc R U .
C52 C 0.4525(3) 0.9205(5) 0.5291(6) 0.080(2) Uani 1 1 d . . .
H52 H 0.4230 0.9341 0.5077 0.096 Uiso 1 1 calc R U .
C53 C 0.4721(3) 0.9596(5) 0.5967(6) 0.089(3) Uani 1 1 d . . .
H53 H 0.4558 0.9993 0.6222 0.106 Uiso 1 1 calc R U .
C54 C 0.5153(3) 0.9413(5) 0.6272(6) 0.081(2) Uani 1 1 d . . .
H54 H 0.5288 0.9689 0.6729 0.097 Uiso 1 1 calc R U .
C55 C 0.5388(3) 0.8827(4) 0.5913(5) 0.0626(17) Uani 1 1 d . . .
H55 H 0.5684 0.8698 0.6124 0.075 Uiso 1 1 calc R U .
C60 C 0.5479(2) 0.6879(4) 0.5441(4) 0.0480(13) Uani 1 1 d . . .
C61 C 0.5482(2) 0.6178(4) 0.5051(5) 0.0605(16) Uani 1 1 d . . .
H61 H 0.5483 0.6133 0.4444 0.073 Uiso 1 1 calc R U .
C62 C 0.5483(3) 0.5544(5) 0.5577(7) 0.085(3) Uani 1 1 d . . .
H62 H 0.5473 0.5065 0.5324 0.101 Uiso 1 1 calc R U .
C63 C 0.5498(3) 0.5613(6) 0.6450(6) 0.084(3) Uani 1 1 d . . .
H63 H 0.5515 0.5185 0.6803 0.101 Uiso 1 1 calc R U .
C64 C 0.5490(3) 0.6300(7) 0.6808(6) 0.092(3) Uani 1 1 d . . .
H64 H 0.5486 0.6341 0.7415 0.110 Uiso 1 1 calc R U .
C65 C 0.5486(3) 0.6937(5) 0.6327(5) 0.070(2) Uani 1 1 d . . .
H65 H 0.5487 0.7409 0.6596 0.084 Uiso 1 1 calc R U .
O8 O 0.3757(6) 0.1741(10) 0.2616(8) 0.221(7) Uani 1 1 d G . .
C891 C 0.3941(6) 0.2010(17) 0.1915(10) 0.32(2) Uani 1 1 d G . .
H89A H 0.4242 0.1776 0.1817 0.385 Uiso 1 1 calc R U .
H89B H 0.3985 0.2552 0.1967 0.385 Uiso 1 1 calc R U .
C892 C 0.3636(7) 0.1846(18) 0.1237(9) 0.297(18) Uani 1 1 d G . .
H89C H 0.3694 0.1349 0.0993 0.356 Uiso 1 1 calc R U .
H89D H 0.3652 0.2222 0.0775 0.356 Uiso 1 1 calc R U .
C893 C 0.3213(5) 0.187(2) 0.1652(13) 0.291(19) Uani 1 1 d G . .
H89E H 0.3103 0.2388 0.1712 0.349 Uiso 1 1 calc R U .
H89F H 0.2978 0.1575 0.1343 0.349 Uiso 1 1 calc R U .
C894 C 0.3328(7) 0.1559(19) 0.2452(12) 0.58(6) Uani 1 1 d G U .
H89G H 0.3127 0.1758 0.2902 0.701 Uiso 1 1 calc R U .
H89H H 0.3293 0.1013 0.2432 0.701 Uiso 1 1 calc R U .
O9 O 0.6812(4) 0.4301(11) 0.1137(9) 0.373(19) Uani 1 1 d G . .
C991 C 0.6829(6) 0.4115(13) 0.1978(11) 0.45(4) Uani 1 1 d G . .
H99A H 0.6780 0.3575 0.2049 0.539 Uiso 1 1 calc R U .
H99B H 0.6590 0.4383 0.2296 0.539 Uiso 1 1 calc R U .
C992 C 0.7277(6) 0.4322(13) 0.2293(7) 0.215(13) Uani 1 1 d G . .
H99C H 0.7501 0.3919 0.2205 0.258 Uiso 1 1 calc R U .
H99D H 0.7273 0.4454 0.2908 0.258 Uiso 1 1 calc R U .
C993 C 0.7373(4) 0.4958(9) 0.1765(11) 0.225(12) Uani 1 1 d G . .
H99E H 0.7227 0.5412 0.1988 0.271 Uiso 1 1 calc R U .
H99F H 0.7706 0.5043 0.1721 0.271 Uiso 1 1 calc R U .
C994 C 0.7173(4) 0.4737(7) 0.0954(8) 0.121(4) Uani 1 1 d G . .
H99G H 0.7072 0.5177 0.0622 0.145 Uiso 1 1 calc R U .
H99H H 0.7398 0.4459 0.0613 0.145 Uiso 1 1 calc R U .

loop_
_atom_site_aniso_label
_atom_site_aniso_U_11
_atom_site_aniso_U_22
_atom_site_aniso_U_33
_atom_site_aniso_U_23
_atom_site_aniso_U_13
_atom_site_aniso_U_12
U1 0.04033(19) 0.03541(18) 0.0354(2) 0.000 0.00244(12) 0.000
Cl1 0.0818(16) 0.0349(10) 0.0612(14) 0.000 0.0061(12) 0.000
Cl2 0.0766(16) 0.0364(11) 0.0843(18) 0.000 0.0170(13) 0.000
P1 0.0462(8) 0.0459(7) 0.0353(8) -0.0002(6) -0.0021(6) -0.0015(6)
Si1 0.0373(9) 0.0733(11) 0.0468(10) 0.0079(9) 0.0066(7) 0.0016(8)
O1 0.027(2) 0.061(3) 0.052(3) 0.0039(15) 0.014(2) 0.0010(13)
O2 0.059(3) 0.053(3) 0.036(3) -0.0011(14) -0.005(2) -0.0021(16)
C10 0.055(4) 0.082(5) 0.043(3) 0.010(3) 0.008(3) 0.008(3)
C11 0.054(4) 0.072(4) 0.053(4) -0.004(3) 0.011(3) 0.008(3)
C12 0.065(4) 0.097(6) 0.058(4) -0.001(4) 0.001(3) 0.009(4)
C13 0.081(5) 0.125(8) 0.052(4) -0.011(5) 0.008(4) 0.029(5)
C14 0.078(6) 0.159(10) 0.064(5) -0.017(6) 0.006(4) 0.047(6)
C15 0.053(4) 0.143(9) 0.074(6) -0.018(5) 0.000(4) 0.026(5)
C20 0.055(4) 0.113(7) 0.054(4) 0.022(4) -0.013(3) -0.026(4)
C21 0.093(7) 0.187(13) 0.072(6) 0.007(7) 0.017(5) -0.076(8)
C22 0.116(12) 0.23(2) 0.109(10) 0.037(13) -0.003(8) -0.115(14)
C23 0.131(13) 0.189(16) 0.135(13) 0.089(13) -0.056(10) -0.115(13)
C24 0.116(9) 0.090(8) 0.208(14) 0.059(9) -0.071(9) -0.034(7)
C25 0.058(5) 0.087(6) 0.138(9) 0.048(6) -0.022(5) -0.033(4)
C30 0.051(3) 0.077(5) 0.047(4) -0.007(3) 0.004(3) 0.015(3)
C31 0.060(4) 0.115(7) 0.068(5) -0.006(5) -0.008(4) 0.009(5)
C32 0.076(6) 0.152(11) 0.096(8) -0.020(7) -0.038(6) 0.023(7)
C33 0.104(7) 0.130(9) 0.059(5) -0.001(5) -0.024(5) 0.054(7)
C34 0.091(7) 0.110(8) 0.069(6) 0.021(5) -0.002(5) 0.038(6)
C35 0.073(5) 0.091(6) 0.073(5) 0.017(4) -0.001(4) 0.017(4)
C40 0.052(3) 0.048(3) 0.055(4) -0.002(3) -0.001(3) -0.007(3)
C41 0.059(4) 0.084(6) 0.099(6) 0.027(5) -0.011(4) -0.018(4)
C42 0.074(6) 0.117(9) 0.107(8) 0.035(7) 0.000(5) -0.031(6)
C43 0.056(4) 0.109(7) 0.092(6) -0.009(5) 0.005(4) -0.026(5)
C44 0.050(4) 0.102(7) 0.093(6) 0.009(5) -0.006(4) -0.003(4)
C45 0.054(4) 0.076(4) 0.060(5) 0.013(4) -0.005(3) 0.007(4)
C50 0.054(3) 0.052(3) 0.045(3) -0.004(3) -0.005(3) -0.002(3)
C51 0.057(4) 0.066(4) 0.064(4) -0.009(3) -0.005(3) 0.013(3)
C52 0.072(5) 0.077(5) 0.092(6) -0.023(5) -0.008(4) 0.021(4)
C53 0.091(6) 0.075(5) 0.100(7) -0.028(5) 0.001(5) 0.032(5)
C54 0.088(6) 0.076(5) 0.078(6) -0.026(4) -0.006(4) 0.007(4)
C55 0.070(4) 0.061(4) 0.056(4) -0.012(3) -0.007(3) 0.007(3)
C60 0.043(3) 0.053(3) 0.048(3) 0.008(3) -0.005(2) -0.004(2)
C61 0.059(4) 0.060(4) 0.063(4) 0.007(3) 0.005(3) 0.005(3)
C62 0.068(5) 0.050(4) 0.136(9) 0.022(5) 0.003(5) -0.008(3)
C63 0.073(5) 0.095(7) 0.084(6) 0.051(5) -0.011(4) -0.014(5)
C64 0.101(7) 0.117(8) 0.057(5) 0.036(5) -0.001(4) -0.018(6)
C65 0.087(5) 0.075(5) 0.046(4) 0.008(3) -0.002(3) -0.010(4)
O8 0.226(15) 0.32(2) 0.119(9) 0.037(11) -0.030(10) -0.009(14)
C891 0.30(4) 0.55(5) 0.108(17) 0.08(3) -0.07(2) -0.20(4)
C892 0.23(3) 0.57(6) 0.097(14) -0.06(2) -0.038(16) -0.04(4)
C893 0.154(19) 0.62(6) 0.102(14) 0.06(3) 0.006(13) 0.05(3)
C894 0.21(3) 1.12(14) 0.42(6) 0.41(8) -0.04(4) -0.25(6)
O9 0.214(16) 0.69(5) 0.218(17) -0.14(2) 0.062(13) -0.27(3)
C991 0.31(4) 0.87(11) 0.16(2) 0.09(4) 0.03(3) -0.33(5)
C992 0.145(15) 0.42(4) 0.084(9) 0.041(15) -0.022(9) 0.06(2)
C993 0.21(2) 0.20(2) 0.26(3) -0.16(2) -0.02(2) 0.006(17)
C994 0.102(8) 0.112(9) 0.149(12) 0.004(8) 0.002(8) 0.024(7)

loop_
_atom_type_symbol
_atom_type_description
_atom_type_scat_dispersion_real
_atom_type_scat_dispersion_imag
_atom_type_scat_source
C C 0.0181 0.0091 'International Tables Vol C Tables 4.2.6.8 and 6.1.1.4'
H H 0.0000 0.0000 'International Tables Vol C Tables 4.2.6.8 and 6.1.1.4'
O O 0.0492 0.0322 'International Tables Vol C Tables 4.2.6.8 and 6.1.1.4'
Si Si 0.2541 0.3302 'International Tables Vol C Tables 4.2.6.8 and 6.1.1.4'
P P 0.2955 0.4335 'International Tables Vol C Tables 4.2.6.8 and 6.1.1.4'
Cl Cl 0.3639 0.7018 'International Tables Vol C Tables 4.2.6.8 and 6.1.1.4'
U U -4.3638 13.4090 'International Tables Vol C Tables 4.2.6.8 and 6.1.1.4'

loop_
_geom_angle_atom_site_label_1
_geom_angle_atom_site_label_2
_geom_angle_atom_site_label_3
_geom_angle
_geom_angle_site_symmetry_1
_geom_angle_site_symmetry_3
O1 U1 O1 178.9(2) 2_655 .
O1 U1 O2 91.5(2) 2_655 2_655
O1 U1 O2 88.5(2) . 2_655
O1 U1 O2 88.5(2) 2_655 .
O1 U1 O2 91.5(2) . .
O2 U1 O2 177.73(17) 2_655 .
O1 U1 Cl2 90.53(10) 2_655 .
O1 U1 Cl2 90.54(10) . .
O2 U1 Cl2 91.14(9) 2_655 .
O2 U1 Cl2 91.13(9) . .
O1 U1 Cl1 89.47(10) 2_655 .
O1 U1 Cl1 89.46(10) . .
O2 U1 Cl1 88.86(9) 2_655 .
O2 U1 Cl1 88.87(9) . .
Cl2 U1 Cl1 180.0 . .
O2 P1 C40 111.1(3) . .
O2 P1 C60 110.1(3) . .
C40 P1 C60 108.5(3) . .
O2 P1 C50 110.8(3) . .
C40 P1 C50 106.4(3) . .
C60 P1 C50 109.9(3) . .
O1 Si1 C20 109.7(3) . .
O1 Si1 C30 109.9(3) . .
C20 Si1 C30 110.8(3) . .
O1 Si1 C10 109.4(3) . .
C20 Si1 C10 108.2(4) . .
C30 Si1 C10 108.8(3) . .
Si1 O1 U1 171.0(3) . .
P1 O2 U1 167.8(2) . .
C15 C10 C11 116.1(7) . .
C15 C10 Si1 123.8(6) . .
C11 C10 Si1 120.1(5) . .
C12 C11 C10 121.5(7) . .
C12 C11 H11 119.3 . .
C10 C11 H11 119.3 . .
C13 C12 C11 120.4(8) . .
C13 C12 H12 119.8 . .
C11 C12 H12 119.8 . .
C14 C13 C12 119.5(8) . .
C14 C13 H13 120.2 . .
C12 C13 H13 120.2 . .
C13 C14 C15 120.1(8) . .
C13 C14 H14 120.0 . .
C15 C14 H14 120.0 . .
C10 C15 C14 122.3(8) . .
C10 C15 H15 118.9 . .
C14 C15 H15 118.9 . .
C25 C20 C21 117.7(10) . .
C25 C20 Si1 119.8(6) . .
C21 C20 Si1 122.4(9) . .
C22 C21 C20 119.1(15) . .
C22 C21 H21 120.5 . .
C20 C21 H21 120.5 . .
C23 C22 C21 124.4(15) . .
C23 C22 H22 117.8 . .
C21 C22 H22 117.8 . .
C22 C23 C24 117.8(13) . .
C22 C23 H23 121.1 . .
C24 C23 H23 121.1 . .
C25 C24 C23 119.9(15) . .
C25 C24 H24 120.0 . .
C23 C24 H24 120.0 . .
C20 C25 C24 121.0(11) . .
C20 C25 H25 119.5 . .
C24 C25 H25 119.5 . .
C35 C30 C31 116.8(7) . .
C35 C30 Si1 119.3(6) . .
C31 C30 Si1 123.9(6) . .
C30 C31 C32 121.4(10) . .
C30 C31 H31 119.3 . .
C32 C31 H31 119.3 . .
C33 C32 C31 120.6(10) . .
C33 C32 H32 119.7 . .
C31 C32 H32 119.7 . .
C34 C33 C32 119.3(9) . .
C34 C33 H33 120.3 . .
C32 C33 H33 120.3 . .
C33 C34 C35 120.3(11) . .
C33 C34 H34 119.9 . .
C35 C34 H34 119.9 . .
C30 C35 C34 121.5(9) . .
C30 C35 H35 119.3 . .
C34 C35 H35 119.3 . .
C45 C40 C41 119.7(7) . .
C45 C40 P1 123.0(6) . .
C41 C40 P1 117.2(5) . .
C40 C41 C42 120.0(8) . .
C40 C41 H41 120.0 . .
C42 C41 H41 120.0 . .
C43 C42 C41 118.5(9) . .
C43 C42 H42 120.7 . .
C41 C42 H42 120.7 . .
C44 C43 C42 121.3(8) . .
C44 C43 H43 119.4 . .
C42 C43 H43 119.4 . .
C43 C44 C45 119.7(8) . .
C43 C44 H44 120.2 . .
C45 C44 H44 120.2 . .
C40 C45 C44 120.7(8) . .
C40 C45 H45 119.6 . .
C44 C45 H45 119.6 . .
C55 C50 C51 120.4(6) . .
C55 C50 P1 120.3(5) . .
C51 C50 P1 119.2(5) . .
C52 C51 C50 119.2(7) . .
C52 C51 H51 120.4 . .
C50 C51 H51 120.4 . .
C51 C52 C53 120.6(8) . .
C51 C52 H52 119.7 . .
C53 C52 H52 119.7 . .
C54 C53 C52 120.2(7) . .
C54 C53 H53 119.9 . .
C52 C53 H53 119.9 . .
C53 C54 C55 120.2(8) . .
C53 C54 H54 119.9 . .
C55 C54 H54 119.9 . .
C50 C55 C54 119.4(7) . .
C50 C55 H55 120.3 . .
C54 C55 H55 120.3 . .
C65 C60 C61 120.0(6) . .
C65 C60 P1 122.3(6) . .
C61 C60 P1 117.6(5) . .
C60 C61 C62 118.7(8) . .
C60 C61 H61 120.7 . .
C62 C61 H61 120.7 . .
C63 C62 C61 120.4(9) . .
C63 C62 H62 119.8 . .
C61 C62 H62 119.8 . .
C64 C63 C62 119.5(8) . .
C64 C63 H63 120.3 . .
C62 C63 H63 120.3 . .
C63 C64 C65 122.5(9) . .
C63 C64 H64 118.7 . .
C65 C64 H64 118.7 . .
C64 C65 C60 118.9(9) . .
C64 C65 H65 120.6 . .
C60 C65 H65 120.6 . .
C894 O8 C891 109.5 . .
O8 C891 C892 106.4 . .
O8 C891 H89A 110.4 . .
C892 C891 H89A 110.4 . .
O8 C891 H89B 110.4 . .
C892 C891 H89B 110.4 . .
H89A C891 H89B 108.6 . .
C891 C892 C893 101.5 . .
C891 C892 H89C 111.5 . .
C893 C892 H89C 111.5 . .
C891 C892 H89D 111.5 . .
C893 C892 H89D 111.5 . .
H89C C892 H89D 109.3 . .
C894 C893 C892 101.5 . .
C894 C893 H89E 111.5 . .
C892 C893 H89E 111.5 . .
C894 C893 H89F 111.5 . .
C892 C893 H89F 111.5 . .
H89E C893 H89F 109.3 . .
O8 C894 C893 106.4 . .
O8 C894 H89G 110.4 . .
C893 C894 H89G 110.4 . .
O8 C894 H89H 110.4 . .
C893 C894 H89H 110.4 . .
H89G C894 H89H 108.6 . .
C994 O9 C991 109.5 . .
O9 C991 C992 106.4 . .
O9 C991 H99A 110.4 . .
C992 C991 H99A 110.4 . .
O9 C991 H99B 110.4 . .
C992 C991 H99B 110.4 . .
H99A C991 H99B 108.6 . .
C991 C992 C993 101.5 . .
C991 C992 H99C 111.5 . .
C993 C992 H99C 111.5 . .
C991 C992 H99D 111.5 . .
C993 C992 H99D 111.5 . .
H99C C992 H99D 109.3 . .
C994 C993 C992 101.5 . .
C994 C993 H99E 111.5 . .
C992 C993 H99E 111.5 . .
C994 C993 H99F 111.5 . .
C992 C993 H99F 111.5 . .
H99E C993 H99F 109.3 . .
O9 C994 C993 106.4 . .
O9 C994 H99G 110.4 . .
C993 C994 H99G 110.4 . .
O9 C994 H99H 110.4 . .
C993 C994 H99H 110.4 . .
H99G C994 H99H 108.6 . .

loop_
_geom_bond_atom_site_label_1
_geom_bond_atom_site_label_2
_geom_bond_distance
_geom_bond_site_symmetry_2
U1 O1 2.112(5) 2_655
U1 O1 2.112(5) .
U1 O2 2.285(6) 2_655
U1 O2 2.285(6) .
U1 Cl2 2.669(2) .
U1 Cl1 2.677(2) .
P1 O2 1.527(6) .
P1 C40 1.785(6) .
P1 C60 1.793(6) .
P1 C50 1.799(7) .
Si1 O1 1.638(5) .
Si1 C20 1.870(9) .
Si1 C30 1.872(7) .
Si1 C10 1.878(8) .
C10 C15 1.379(10) .
C10 C11 1.397(10) .
C11 C12 1.382(11) .
C11 H11 0.9500 .
C12 C13 1.376(11) .
C12 H12 0.9500 .
C13 C14 1.350(13) .
C13 H13 0.9500 .
C14 C15 1.396(13) .
C14 H14 0.9500 .
C15 H15 0.9500 .
C20 C25 1.400(14) .
C20 C21 1.408(12) .
C21 C22 1.39(2) .
C21 H21 0.9500 .
C22 C23 1.33(2) .
C22 H22 0.9500 .
C23 C24 1.42(2) .
C23 H23 0.9500 .
C24 C25 1.400(13) .
C24 H24 0.9500 .
C25 H25 0.9500 .
C30 C35 1.379(11) .
C30 C31 1.384(10) .
C31 C32 1.389(14) .
C31 H31 0.9500 .
C32 C33 1.371(16) .
C32 H32 0.9500 .
C33 C34 1.348(15) .
C33 H33 0.9500 .
C34 C35 1.408(12) .
C34 H34 0.9500 .
C35 H35 0.9500 .
C40 C45 1.366(10) .
C40 C41 1.376(10) .
C41 C42 1.408(12) .
C41 H41 0.9500 .
C42 C43 1.385(14) .
C42 H42 0.9500 .
C43 C44 1.348(13) .
C43 H43 0.9500 .
C44 C45 1.393(12) .
C44 H44 0.9500 .
C45 H45 0.9500 .
C50 C55 1.385(9) .
C50 C51 1.403(9) .
C51 C52 1.370(10) .
C51 H51 0.9500 .
C52 C53 1.384(12) .
C52 H52 0.9500 .
C53 C54 1.381(12) .
C53 H53 0.9500 .
C54 C55 1.385(11) .
C54 H54 0.9500 .
C55 H55 0.9500 .
C60 C65 1.385(10) .
C60 C61 1.402(10) .
C61 C62 1.407(11) .
C61 H61 0.9500 .
C62 C63 1.366(14) .
C62 H62 0.9500 .
C63 C64 1.359(14) .
C63 H63 0.9500 .
C64 C65 1.371(12) .
C64 H64 0.9500 .
C65 H65 0.9500 .
O8 C894 1.320(9) .
O8 C891 1.320(9) .
C891 C892 1.404(9) .
C891 H89A 0.9900 .
C891 H89B 0.9900 .
C892 C893 1.407(9) .
C892 H89C 0.9900 .
C892 H89D 0.9900 .
C893 C894 1.404(9) .
C893 H89E 0.9900 .
C893 H89F 0.9900 .
C894 H89G 0.9900 .
C894 H89H 0.9900 .
O9 C994 1.354(7) .
O9 C991 1.354(7) .
C991 C992 1.440(7) .
C991 H99A 0.9900 .
C991 H99B 0.9900 .
C992 C993 1.443(7) .
C992 H99C 0.9900 .
C992 H99D 0.9900 .
C993 C994 1.440(7) .
C993 H99E 0.9900 .
C993 H99F 0.9900 .
C994 H99G 0.9900 .
C994 H99H 0.9900 .

loop_
_geom_torsion_atom_site_label_1
_geom_torsion_atom_site_label_2
_geom_torsion_atom_site_label_3
_geom_torsion_atom_site_label_4
_geom_torsion
C40 P1 O2 U1 -59.4(19)
C60 P1 O2 U1 -180(100)
C50 P1 O2 U1 58.6(19)
O1 Si1 C10 C15 -162.5(7)
C20 Si1 C10 C15 78.0(8)
C30 Si1 C10 C15 -42.4(8)
O1 Si1 C10 C11 18.2(7)
C20 Si1 C10 C11 -101.3(6)
C30 Si1 C10 C11 138.3(6)
C15 C10 C11 C12 -3.6(12)
Si1 C10 C11 C12 175.8(6)
C10 C11 C12 C13 0.9(13)
C11 C12 C13 C14 1.5(16)
C12 C13 C14 C15 -1.0(18)
C11 C10 C15 C14 4.1(15)
Si1 C10 C15 C14 -175.2(9)
C13 C14 C15 C10 -1.9(18)
O1 Si1 C20 C25 12.7(8)
C30 Si1 C20 C25 -108.9(7)
C10 Si1 C20 C25 132.0(7)
O1 Si1 C20 C21 -164.0(7)
C30 Si1 C20 C21 74.4(8)
C10 Si1 C20 C21 -44.7(8)
C25 C20 C21 C22 1.0(15)
Si1 C20 C21 C22 177.7(9)
C20 C21 C22 C23 -2(2)
C21 C22 C23 C24 3(3)
C22 C23 C24 C25 -3(2)
C21 C20 C25 C24 -1.1(14)
Si1 C20 C25 C24 -178.0(8)
C23 C24 C25 C20 2.2(17)
O1 Si1 C30 C35 32.3(7)
C20 Si1 C30 C35 153.7(7)
C10 Si1 C30 C35 -87.5(7)
O1 Si1 C30 C31 -148.7(7)
C20 Si1 C30 C31 -27.3(8)
C10 Si1 C30 C31 91.5(7)
C35 C30 C31 C32 1.1(13)
Si1 C30 C31 C32 -177.9(8)
C30 C31 C32 C33 -2.4(16)
C31 C32 C33 C34 0.9(17)
C32 C33 C34 C35 1.6(17)
C31 C30 C35 C34 1.6(13)
Si1 C30 C35 C34 -179.4(7)
C33 C34 C35 C30 -3.0(16)
O2 P1 C40 C45 -126.2(7)
C60 P1 C40 C45 -5.0(8)
C50 P1 C40 C45 113.2(7)
O2 P1 C40 C41 52.0(7)
C60 P1 C40 C41 173.2(6)
C50 P1 C40 C41 -68.6(7)
C45 C40 C41 C42 -1.8(14)
P1 C40 C41 C42 179.9(9)
C40 C41 C42 C43 -0.9(17)
C41 C42 C43 C44 2.5(18)
C42 C43 C44 C45 -1.4(16)
C41 C40 C45 C44 3.0(13)
P1 C40 C45 C44 -178.8(7)
C43 C44 C45 C40 -1.4(15)
O2 P1 C50 C55 -162.1(6)
C40 P1 C50 C55 -41.2(7)
C60 P1 C50 C55 76.1(6)
O2 P1 C50 C51 16.7(7)
C40 P1 C50 C51 137.6(6)
C60 P1 C50 C51 -105.1(6)
C55 C50 C51 C52 -0.2(12)
P1 C50 C51 C52 -178.9(7)
C50 C51 C52 C53 -0.6(14)
C51 C52 C53 C54 1.3(16)
C52 C53 C54 C55 -1.2(16)
C51 C50 C55 C54 0.3(12)
P1 C50 C55 C54 179.1(7)
C53 C54 C55 C50 0.4(14)
O2 P1 C60 C65 -155.7(6)
C40 P1 C60 C65 82.5(6)
C50 P1 C60 C65 -33.4(6)
O2 P1 C60 C61 26.8(6)
C40 P1 C60 C61 -95.0(5)
C50 P1 C60 C61 149.1(5)
C65 C60 C61 C62 1.2(10)
P1 C60 C61 C62 178.8(5)
C60 C61 C62 C63 -2.4(12)
C61 C62 C63 C64 3.2(13)
C62 C63 C64 C65 -2.8(15)
C63 C64 C65 C60 1.6(14)
C61 C60 C65 C64 -0.8(11)
P1 C60 C65 C64 -178.2(7)
C894 O8 C891 C892 -12.4
O8 C891 C892 C893 31.5
C891 C892 C893 C894 -37.4
C891 O8 C894 C893 -12.3
C892 C893 C894 O8 31.5
C994 O9 C991 C992 -12.3
O9 C991 C992 C993 31.5
C991 C992 C993 C994 -37.4
C991 O9 C994 C993 -12.4
C992 C993 C994 O9 31.5
